data_1565666
loop_
_publ_author_name
'M\"unzfeld, Luca'
'Sun, Xiaofei'
'Schlittenhardt, S\"oren'
'Schoo, Christoph'
'Hauser, Adrian'
'Gillhuber, Sebastian'
'Weigend, Florian'
'Ruben, Mario'
'Roesky, Peter W.'

_publ_section_title
;
 Introduction of plumbole to f-element chemistry
;
_journal_issue 4
_journal_name_full 'Chemical Science'
_journal_page_first 945
_journal_page_last 954
_journal_paper_doi 10.1039/D1SC03805B
_journal_volume 13
_journal_year 2022
_chemical_formula_moiety 'C58 H96 Li O Pb Si4 Sm, C7 H8'
_chemical_formula_sum 'C65 H104 Li O Pb Si4 Sm'
_chemical_formula_weight 1378.32
_space_group_crystal_system monoclinic
_space_group_IT_number 14
_space_group_name_Hall '-P 2yn'
_space_group_name_H-M_alt 'P 1 21/n 1'
_atom_sites_solution_hydrogens geom
_atom_sites_solution_primary dual
_audit_creation_date 2021-01-29
_audit_creation_method
;
Olex2 1.3-beta
(compiled 2020.11.12 svn.r5f609507 for OlexSys, GUI svn.r6226)
;
_audit_update_record
;
2021-03-02 deposited with the CCDC.	2021-11-29 downloaded from the CCDC.
;
_cell_angle_alpha 90
_cell_angle_beta 93.725(5)
_cell_angle_gamma 90
_cell_formula_units_Z 4
_cell_length_a 13.5678(8)
_cell_length_b 13.7727(5)
_cell_length_c 35.796(2)
_cell_measurement_reflns_used 32494
_cell_measurement_temperature 150
_cell_measurement_theta_max 25.67
_cell_measurement_theta_min 1.14
_cell_volume 6674.9(6)
_computing_cell_refinement
;
X-Area Recipe 1.33.0.0 (STOE, 2015)
;
_computing_data_collection
;
X-Area WinXpose 2.0.22.0 (STOE, 2016)
;
_computing_data_reduction
;
X-Area Integrate 1.73.1.0 (STOE, 2018)
X-Area LANA 1.73.2.0 (STOE, 2018)
;
_computing_molecular_graphics 'Olex2 1.3-beta (Dolomanov et al., 2009)'
_computing_publication_material
;
STOE & Cie GmbH, X-Area, software package for collecting single-crystal or
multi-domain crystal data on STOE area-detector diffractometers, for image 
processing, for the correction and scaling of reflection intensities and 
for outlier rejection, version 1.84, Darmstadt 2018
;
_computing_structure_refinement 'SHELXL 2018/3 (Sheldrick, 2015)'
_computing_structure_solution 'ShelXT (Sheldrick, 2015)'
_diffrn_ambient_temperature 150
_diffrn_detector 'image plate (34 cm diameter)'
_diffrn_detector_area_resol_mean 6.67
_diffrn_detector_type 'STOE Imaging Plate'
_diffrn_measured_fraction_theta_full 0.989
_diffrn_measured_fraction_theta_max 0.989
_diffrn_measurement_details
;
 136 frames, detector distance = 135 mm
;
_diffrn_measurement_device '2-circle diffractometer'
_diffrn_measurement_device_type 'STOE IPDS II'
_diffrn_measurement_method 'rotation method, \w scans'
_diffrn_radiation_collimation '0.5 mm diameter, multiple pinhole'
_diffrn_radiation_monochromator 'plane graphite'
_diffrn_radiation_polarisn_norm 0
_diffrn_radiation_probe x-ray
_diffrn_radiation_type 'Mo K\a'
_diffrn_radiation_wavelength 0.71073
_diffrn_reflns_av_R_equivalents 0.0285
_diffrn_reflns_av_unetI/netI 0.0305
_diffrn_reflns_Laue_measured_fraction_full 0.989
_diffrn_reflns_Laue_measured_fraction_max 0.989
_diffrn_reflns_limit_h_max 16
_diffrn_reflns_limit_h_min -16
_diffrn_reflns_limit_k_max 14
_diffrn_reflns_limit_k_min -16
_diffrn_reflns_limit_l_max 41
_diffrn_reflns_limit_l_min -42
_diffrn_reflns_number 26635
_diffrn_reflns_point_group_measured_fraction_full 0.989
_diffrn_reflns_point_group_measured_fraction_max 0.989
_diffrn_reflns_theta_full 25.062
_diffrn_reflns_theta_max 25.061
_diffrn_reflns_theta_min 1.140
_diffrn_source 'sealed X-ray tube, 12 x 0.4 mm long-fine focus'
_diffrn_source_current 40
_diffrn_source_power 2.000
_diffrn_source_voltage 50
_exptl_absorpt_coefficient_mu 3.499
_exptl_absorpt_correction_T_max 0.6547
_exptl_absorpt_correction_T_min 0.1391
_exptl_absorpt_correction_type multi-scan
_exptl_absorpt_process_details
;
STOE X-Red32, absorption correction by Gaussian integration, analogous to
P. Coppens, "The Evaluation of Absorption and Extinction in Single-Crystal
Structure Analysis", published in: F. R. Ahmed (Editor), "Crystallographic
Computing", Munksgaard, Copenhagen (1970), 255 - 270.
Afterwards scaling of reflection intensities was performed within STOE LANA.
J. Koziskova, F. Hahn, J. Richter, J. Kozisek, "Comparison of different
absorption corrections on the model structure of tetrakis(\m~2~-acetato)-
diaqua-di-copper(II)", Acta Chimica Slovaca, vol. 9, no. 2, 2016, pp. 136 - 140.
;
_exptl_crystal_colour 'clear orange'
_exptl_crystal_colour_lustre clear
_exptl_crystal_colour_primary orange
_exptl_crystal_density_diffrn 1.372
_exptl_crystal_density_method 'not measured'
_exptl_crystal_description plate
_exptl_crystal_F_000 2820
_exptl_crystal_size_max 0.687
_exptl_crystal_size_mid 0.402
_exptl_crystal_size_min 0.099
_refine_diff_density_max 1.498
_refine_diff_density_min -0.791
_refine_diff_density_rms 0.113
_refine_ls_extinction_method none
_refine_ls_goodness_of_fit_ref 0.997
_refine_ls_hydrogen_treatment constr
_refine_ls_matrix_type full
_refine_ls_number_parameters 681
_refine_ls_number_reflns 11719
_refine_ls_number_restraints 0
_refine_ls_restrained_S_all 0.997
_refine_ls_R_factor_all 0.0362
_refine_ls_R_factor_gt 0.0296
_refine_ls_shift/su_max 0.003
_refine_ls_shift/su_mean 0.000
_refine_ls_structure_factor_coef Fsqd
_refine_ls_weighting_details 'w=1/[\s^2^(Fo^2^)+(0.0519P)^2^] where P=(Fo^2^+2Fc^2^)/3'
_refine_ls_weighting_scheme calc
_refine_ls_wR_factor_gt 0.0728
_refine_ls_wR_factor_ref 0.0746
_reflns_d_resolution_high 0.839
_reflns_d_resolution_low 17.840
_reflns_Friedel_coverage 0.000
_reflns_limit_h_max 16
_reflns_limit_h_min -16
_reflns_limit_k_max 14
_reflns_limit_k_min -16
_reflns_limit_l_max 41
_reflns_limit_l_min -42
_reflns_number_gt 18207
_reflns_number_total 27524
_reflns_threshold_expression I>4u(I)
_cod_data_source_file d1sc03805b2.cif
_cod_data_source_block xf230a
_cod_depositor_comments 'Adding full bibliography for 1565662--1565670.cif.'
_cod_original_cell_volume 6674.8(6)
_cod_database_code 1565666
_shelx_shelxl_version_number 2018/3
_shelx_space_group_comment
;
The symmetry employed for this shelxl refinement is uniquely defined
by the following loop, which should always be used as a source of
symmetry information in preference to the above space-group names.
They are only intended as comments.
;
_olex2_refinement_description
;
1. Fixed Uiso
 At 1.2 times of:
  All C(H) groups, All C(H,H) groups
 At 1.5 times of:
  All C(H,H,H) groups
2.a Ternary CH refined with riding coordinates:
 C37(H37), C40(H40), C43(H43), C46(H46), C49(H49), C52(H52)
2.b Secondary CH2 refined with riding coordinates:
 C55(H55A,H55B), C56(H56A,H56B), C57(H57A,H57B), C58(H58A,H58B)
2.c Aromatic/amide H refined with riding coordinates:
 C16(H16), C15(H15), C14(H14), C13(H13), C12(H12), C10(H10), C9(H9), C8(H8),
 C7(H7), C6(H6), C30(H30), C31(H31), C33(H33), C34(H34), C35(H35), C36(H36),
 C61(H61), C62(H62), C63(H63), C64(H64), C65(H65)
2.d Idealised Me refined as rotating group:
 C17(H17A,H17B,H17C), C18(H18A,H18B,H18C), C20(H20A,H20B,H20C), C21(H21A,H21B,
 H21C), C22(H22A,H22B,H22C), C23(H23A,H23B,H23C), C24(H24A,H24B,H24C), C26(H26A,
 H26B,H26C), C27(H27A,H27B,H27C), C28(H28A,H28B,H28C), C38(H38A,H38B,H38C),
 C39(H39A,H39B,H39C), C41(H41A,H41B,H41C), C42(H42A,H42B,H42C), C44(H44A,H44B,
 H44C), C45(H45A,H45B,H45C), C47(H47A,H47B,H47C), C48(H48A,H48B,H48C), C50(H50A,
 H50B,H50C), C51(H51A,H51B,H51C), C53(H53A,H53B,H53C), C54(H54A,H54B,H54C),
 C59(H59A,H59B,H59C)
;
_olex2_diffrn_ambient_temperature_device 'Oxford Cryosystems'
_olex2_submission_special_instructions 'No special instructions were received'

loop_
_space_group_symop_operation_xyz
'x, y, z'
'-x+1/2, y+1/2, -z+1/2'
'-x, -y, -z'
'x-1/2, -y-1/2, z-1/2'

loop_
_atom_site_label
_atom_site_type_symbol
_atom_site_fract_x
_atom_site_fract_y
_atom_site_fract_z
_atom_site_U_iso_or_equiv
_atom_site_adp_type
_atom_site_occupancy
_atom_site_site_symmetry_order
_atom_site_calc_flag
_atom_site_refinement_flags_posn
_atom_site_refinement_flags_adp
_atom_site_refinement_flags_occupancy
_atom_site_disorder_assembly
_atom_site_disorder_group
Pb1 Pb 0.64275(2) 0.25435(2) 0.32739(2) 0.02925(5) Uani 1 1 d . . . . .
Sm1 Sm 0.48726(2) 0.10253(2) 0.36159(2) 0.02675(6) Uani 1 1 d . . . . .
Si1 Si 0.40146(7) 0.33808(7) 0.29941(3) 0.0311(2) Uani 1 1 d . . . . .
Si2 Si 0.75339(7) 0.18687(7) 0.41723(3) 0.0311(2) Uani 1 1 d . . . . .
O1 O 0.62465(18) 0.51812(18) 0.39186(7) 0.0407(6) Uani 1 1 d . . . . .
C1 C 0.4824(2) 0.2952(2) 0.34033(10) 0.0278(7) Uani 1 1 d . . . . .
C2 C 0.4662(2) 0.2887(2) 0.37945(9) 0.0263(7) Uani 1 1 d . . . . .
C3 C 0.5467(2) 0.2574(2) 0.40518(10) 0.0261(7) Uani 1 1 d . . . . .
C11 C 0.5285(3) 0.2483(2) 0.44627(11) 0.0293(8) Uani 1 1 d . . . . .
C16 C 0.4770(3) 0.1701(3) 0.45984(10) 0.0365(8) Uani 1 1 d . . . . .
H16 H 0.450075 0.122819 0.442755 0.044 Uiso 1 1 calc R . . . .
C15 C 0.4642(3) 0.1593(3) 0.49738(11) 0.0437(9) Uani 1 1 d . . . . .
H15 H 0.428923 0.104984 0.505940 0.052 Uiso 1 1 calc R . . . .
C14 C 0.5025(3) 0.2275(3) 0.52276(11) 0.0446(10) Uani 1 1 d . . . . .
H14 H 0.494608 0.219841 0.548768 0.054 Uiso 1 1 calc R . . . .
C13 C 0.5526(3) 0.3072(3) 0.50977(11) 0.0434(9) Uani 1 1 d . . . . .
H13 H 0.578552 0.354734 0.526932 0.052 Uiso 1 1 calc R . . . .
C12 C 0.5648(3) 0.3176(3) 0.47226(10) 0.0346(8) Uani 1 1 d . . . . .
H12 H 0.598587 0.372987 0.463736 0.042 Uiso 1 1 calc R . . . .
C4 C 0.6387(2) 0.2319(2) 0.39122(10) 0.0280(7) Uani 1 1 d . . . . .
C5 C 0.3700(2) 0.3192(2) 0.39495(10) 0.0302(7) Uani 1 1 d . . . . .
C10 C 0.2818(3) 0.2717(3) 0.38524(12) 0.0388(9) Uani 1 1 d . . . . .
H10 H 0.282065 0.217093 0.369029 0.047 Uiso 1 1 calc R . . . .
C9 C 0.1931(3) 0.3022(3) 0.39872(13) 0.0500(11) Uani 1 1 d . . . . .
H9 H 0.133654 0.268575 0.391704 0.060 Uiso 1 1 calc R . . . .
C8 C 0.1916(3) 0.3813(3) 0.42226(13) 0.0494(11) Uani 1 1 d . . . . .
H8 H 0.130975 0.402714 0.431301 0.059 Uiso 1 1 calc R . . . .
C7 C 0.2783(3) 0.4290(3) 0.43261(12) 0.0464(10) Uani 1 1 d . . . . .
H7 H 0.277551 0.483285 0.448986 0.056 Uiso 1 1 calc R . . . .
C6 C 0.3665(3) 0.3982(3) 0.41920(11) 0.0367(8) Uani 1 1 d . . . . .
H6 H 0.425889 0.431515 0.426674 0.044 Uiso 1 1 calc R . . . .
C17 C 0.4792(3) 0.3408(3) 0.25792(10) 0.0420(9) Uani 1 1 d . . . . .
H17A H 0.527806 0.393306 0.261016 0.063 Uiso 1 1 calc GR . . . .
H17B H 0.436876 0.351823 0.235088 0.063 Uiso 1 1 calc GR . . . .
H17C H 0.513658 0.278588 0.255988 0.063 Uiso 1 1 calc GR . . . .
C18 C 0.2945(3) 0.2555(3) 0.28631(12) 0.0416(9) Uani 1 1 d . . . . .
H18A H 0.318105 0.188354 0.285052 0.062 Uiso 1 1 calc GR . . . .
H18B H 0.264078 0.274657 0.261846 0.062 Uiso 1 1 calc GR . . . .
H18C H 0.245601 0.260268 0.305201 0.062 Uiso 1 1 calc GR . . . .
C19 C 0.3502(3) 0.4672(3) 0.30309(11) 0.0410(9) Uani 1 1 d . . . . .
C20 C 0.2592(3) 0.4711(3) 0.32657(13) 0.0519(11) Uani 1 1 d . . . . .
H20A H 0.209541 0.424685 0.316518 0.078 Uiso 1 1 calc GR . . . .
H20B H 0.231278 0.536744 0.325550 0.078 Uiso 1 1 calc GR . . . .
H20C H 0.278808 0.454333 0.352607 0.078 Uiso 1 1 calc GR . . . .
C21 C 0.3169(3) 0.5039(3) 0.26375(12) 0.0539(11) Uani 1 1 d . . . . .
H21A H 0.373872 0.506138 0.248271 0.081 Uiso 1 1 calc GR . . . .
H21B H 0.288780 0.569125 0.265556 0.081 Uiso 1 1 calc GR . . . .
H21C H 0.266917 0.459813 0.252311 0.081 Uiso 1 1 calc GR . . . .
C22 C 0.4298(3) 0.5360(3) 0.32069(15) 0.0619(13) Uani 1 1 d . . . . .
H22A H 0.448248 0.515206 0.346384 0.093 Uiso 1 1 calc GR . . . .
H22B H 0.403802 0.602342 0.320956 0.093 Uiso 1 1 calc GR . . . .
H22C H 0.488161 0.534175 0.305923 0.093 Uiso 1 1 calc GR . . . .
C23 C 0.8199(3) 0.1053(3) 0.38488(12) 0.0428(9) Uani 1 1 d . . . . .
H23A H 0.776892 0.050980 0.376922 0.064 Uiso 1 1 calc GR . . . .
H23B H 0.880228 0.080184 0.398037 0.064 Uiso 1 1 calc GR . . . .
H23C H 0.837294 0.142333 0.362873 0.064 Uiso 1 1 calc GR . . . .
C24 C 0.7305(3) 0.1133(3) 0.45988(11) 0.0414(9) Uani 1 1 d . . . . .
H24A H 0.681952 0.062424 0.453252 0.062 Uiso 1 1 calc GR . . . .
H24B H 0.705139 0.155573 0.479069 0.062 Uiso 1 1 calc GR . . . .
H24C H 0.792487 0.083330 0.469617 0.062 Uiso 1 1 calc GR . . . .
C25 C 0.8483(3) 0.2868(3) 0.43111(11) 0.0408(9) Uani 1 1 d . . . . .
C26 C 0.9362(3) 0.2407(3) 0.45350(15) 0.0574(13) Uani 1 1 d . . . . .
H26A H 0.913744 0.211892 0.476499 0.086 Uiso 1 1 calc GR . . . .
H26B H 0.985985 0.290542 0.459936 0.086 Uiso 1 1 calc GR . . . .
H26C H 0.965203 0.190044 0.438405 0.086 Uiso 1 1 calc GR . . . .
C27 C 0.8058(3) 0.3671(3) 0.45506(13) 0.0576(12) Uani 1 1 d . . . . .
H27A H 0.750494 0.398682 0.440879 0.086 Uiso 1 1 calc GR . . . .
H27B H 0.857251 0.415253 0.461609 0.086 Uiso 1 1 calc GR . . . .
H27C H 0.782519 0.338688 0.477988 0.086 Uiso 1 1 calc GR . . . .
C28 C 0.8859(3) 0.3329(3) 0.39632(12) 0.0507(11) Uani 1 1 d . . . . .
H28A H 0.921952 0.284409 0.382539 0.076 Uiso 1 1 calc GR . . . .
H28B H 0.930141 0.386916 0.403564 0.076 Uiso 1 1 calc GR . . . .
H28C H 0.829878 0.357272 0.380346 0.076 Uiso 1 1 calc GR . . . .
C55 C 0.7043(3) 0.5605(3) 0.37344(14) 0.0547(12) Uani 1 1 d . . . . .
H55A H 0.725107 0.517407 0.353263 0.066 Uiso 1 1 calc R . . . .
H55B H 0.761639 0.572118 0.391416 0.066 Uiso 1 1 calc R . . . .
C56 C 0.6645(3) 0.6556(3) 0.35736(13) 0.0528(11) Uani 1 1 d . . . . .
H56A H 0.634269 0.646538 0.331680 0.063 Uiso 1 1 calc R . . . .
H56B H 0.717516 0.704920 0.356810 0.063 Uiso 1 1 calc R . . . .
C57 C 0.5873(4) 0.6852(3) 0.38422(15) 0.0604(13) Uani 1 1 d . . . . .
H57A H 0.608819 0.743653 0.398627 0.072 Uiso 1 1 calc R . . . .
H57B H 0.523202 0.698894 0.370457 0.072 Uiso 1 1 calc R . . . .
C58 C 0.5791(4) 0.5989(3) 0.40985(15) 0.0648(14) Uani 1 1 d . . . . .
H58A H 0.613479 0.612072 0.434565 0.078 Uiso 1 1 calc R . . . .
H58B H 0.508867 0.584479 0.413546 0.078 Uiso 1 1 calc R . . . .
Li1 Li 0.5858(4) 0.3928(4) 0.37750(19) 0.0390(14) Uani 1 1 d . . . . .
Si3 Si 0.21313(7) -0.06763(7) 0.38219(3) 0.0313(2) Uani 1 1 d . . . . .
Si4 Si 0.58451(7) -0.03489(7) 0.26045(3) 0.0319(2) Uani 1 1 d . . . . .
C29 C 0.3414(2) -0.0294(2) 0.36946(9) 0.0278(7) Uani 1 1 d . . . . .
C30 C 0.3509(2) -0.0124(2) 0.33085(10) 0.0303(8) Uani 1 1 d . . . . .
H30 H 0.288541 -0.000283 0.318083 0.036 Uiso 1 1 calc R . . . .
C31 C 0.4284(2) -0.0085(3) 0.30595(10) 0.0319(8) Uani 1 1 d . . . . .
H31 H 0.403921 0.005507 0.281067 0.038 Uiso 1 1 calc R . . . .
C32 C 0.5329(2) -0.0201(2) 0.30846(10) 0.0331(8) Uani 1 1 d . . . . .
C33 C 0.6004(2) -0.0359(2) 0.33966(10) 0.0326(8) Uani 1 1 d . . . . .
H33 H 0.666457 -0.040228 0.332507 0.039 Uiso 1 1 calc R . . . .
C34 C 0.5950(2) -0.0471(2) 0.37866(10) 0.0317(8) Uani 1 1 d . . . . .
H34 H 0.658289 -0.054880 0.391306 0.038 Uiso 1 1 calc R . . . .
C35 C 0.5185(2) -0.0493(2) 0.40327(10) 0.0299(7) Uani 1 1 d . . . . .
H35 H 0.542617 -0.056922 0.428617 0.036 Uiso 1 1 calc R . . . .
C36 C 0.4150(2) -0.0431(2) 0.39954(9) 0.0300(7) Uani 1 1 d . . . . .
H36 H 0.386554 -0.049714 0.422958 0.036 Uiso 1 1 calc R . . . .
C37 C 0.1917(3) -0.0377(3) 0.43239(11) 0.0481(10) Uani 1 1 d . . . . .
H37 H 0.243236 -0.074497 0.447794 0.058 Uiso 1 1 calc R . . . .
C38 C 0.2046(4) 0.0675(3) 0.44401(14) 0.0621(13) Uani 1 1 d . . . . .
H38A H 0.266866 0.092348 0.435385 0.093 Uiso 1 1 calc GR . . . .
H38B H 0.205684 0.072383 0.471352 0.093 Uiso 1 1 calc GR . . . .
H38C H 0.149486 0.105990 0.432823 0.093 Uiso 1 1 calc GR . . . .
C39 C 0.0918(3) -0.0747(4) 0.44488(13) 0.0648(14) Uani 1 1 d . . . . .
H39A H 0.038098 -0.036669 0.432447 0.097 Uiso 1 1 calc GR . . . .
H39B H 0.090070 -0.067646 0.472071 0.097 Uiso 1 1 calc GR . . . .
H39C H 0.083623 -0.143265 0.438055 0.097 Uiso 1 1 calc GR . . . .
C40 C 0.1138(2) -0.0250(3) 0.34594(10) 0.0346(8) Uani 1 1 d . . . . .
H40 H 0.139173 -0.041100 0.321071 0.042 Uiso 1 1 calc R . . . .
C41 C 0.0150(3) -0.0786(3) 0.34715(12) 0.0416(9) Uani 1 1 d . . . . .
H41A H 0.026020 -0.148644 0.344798 0.062 Uiso 1 1 calc GR . . . .
H41B H -0.030186 -0.056438 0.326438 0.062 Uiso 1 1 calc GR . . . .
H41C H -0.013913 -0.065152 0.370993 0.062 Uiso 1 1 calc GR . . . .
C42 C 0.0954(3) 0.0846(3) 0.34522(15) 0.0571(12) Uani 1 1 d . . . . .
H42A H 0.070845 0.105042 0.369136 0.086 Uiso 1 1 calc GR . . . .
H42B H 0.046326 0.100341 0.324835 0.086 Uiso 1 1 calc GR . . . .
H42C H 0.157324 0.118593 0.341238 0.086 Uiso 1 1 calc GR . . . .
C43 C 0.2129(3) -0.2055(3) 0.37726(14) 0.0516(11) Uani 1 1 d . . . . .
H43 H 0.144243 -0.228089 0.381028 0.062 Uiso 1 1 calc R . . . .
C44 C 0.2816(4) -0.2581(3) 0.40629(19) 0.0759(18) Uani 1 1 d . . . . .
H44A H 0.350313 -0.240531 0.402585 0.114 Uiso 1 1 calc GR . . . .
H44B H 0.273325 -0.328432 0.403331 0.114 Uiso 1 1 calc GR . . . .
H44C H 0.265219 -0.239010 0.431514 0.114 Uiso 1 1 calc GR . . . .
C45 C 0.2364(4) -0.2354(3) 0.33746(18) 0.0706(16) Uani 1 1 d . . . . .
H45A H 0.189319 -0.204371 0.319285 0.106 Uiso 1 1 calc GR . . . .
H45B H 0.231176 -0.306150 0.334964 0.106 Uiso 1 1 calc GR . . . .
H45C H 0.303613 -0.214918 0.332752 0.106 Uiso 1 1 calc GR . . . .
C46 C 0.5686(3) 0.0797(3) 0.23058(10) 0.0362(8) Uani 1 1 d . . . . .
H46 H 0.588065 0.135308 0.247462 0.043 Uiso 1 1 calc R . . . .
C47 C 0.6366(3) 0.0846(3) 0.19787(12) 0.0506(11) Uani 1 1 d . . . . .
H47A H 0.705609 0.079916 0.207587 0.076 Uiso 1 1 calc GR . . . .
H47B H 0.626219 0.146382 0.184583 0.076 Uiso 1 1 calc GR . . . .
H47C H 0.621178 0.030727 0.180594 0.076 Uiso 1 1 calc GR . . . .
C48 C 0.4627(3) 0.1006(3) 0.21520(12) 0.0478(10) Uani 1 1 d . . . . .
H48A H 0.439049 0.046771 0.199107 0.072 Uiso 1 1 calc GR . . . .
H48B H 0.461503 0.160824 0.200603 0.072 Uiso 1 1 calc GR . . . .
H48C H 0.419876 0.107518 0.236050 0.072 Uiso 1 1 calc GR . . . .
C49 C 0.7217(3) -0.0655(3) 0.26243(11) 0.0395(9) Uani 1 1 d . . . . .
H49 H 0.736736 -0.074099 0.235644 0.047 Uiso 1 1 calc R . . . .
C50 C 0.7893(3) 0.0188(3) 0.27656(12) 0.0433(9) Uani 1 1 d . . . . .
H50A H 0.856958 0.006480 0.269682 0.065 Uiso 1 1 calc GR . . . .
H50B H 0.788564 0.023648 0.303858 0.065 Uiso 1 1 calc GR . . . .
H50C H 0.765406 0.079732 0.265125 0.065 Uiso 1 1 calc GR . . . .
C51 C 0.7539(3) -0.1604(3) 0.28111(13) 0.0491(10) Uani 1 1 d . . . . .
H51A H 0.740880 -0.157965 0.307697 0.074 Uiso 1 1 calc GR . . . .
H51B H 0.824771 -0.170107 0.278616 0.074 Uiso 1 1 calc GR . . . .
H51C H 0.716971 -0.214263 0.269058 0.074 Uiso 1 1 calc GR . . . .
C52 C 0.5079(3) -0.1370(3) 0.23756(11) 0.0406(9) Uani 1 1 d . . . . .
H52 H 0.440187 -0.109688 0.232176 0.049 Uiso 1 1 calc R . . . .
C53 C 0.4948(3) -0.2261(3) 0.26270(13) 0.0521(11) Uani 1 1 d . . . . .
H53A H 0.558824 -0.258078 0.267800 0.078 Uiso 1 1 calc GR . . . .
H53B H 0.448437 -0.271632 0.249971 0.078 Uiso 1 1 calc GR . . . .
H53C H 0.468971 -0.205260 0.286341 0.078 Uiso 1 1 calc GR . . . .
C54 C 0.5432(4) -0.1693(4) 0.19957(13) 0.0622(13) Uani 1 1 d . . . . .
H54A H 0.546316 -0.112804 0.183039 0.093 Uiso 1 1 calc GR . . . .
H54B H 0.496842 -0.217024 0.188196 0.093 Uiso 1 1 calc GR . . . .
H54C H 0.608923 -0.198583 0.203255 0.093 Uiso 1 1 calc GR . . . .
C59 C 1.0125(4) -0.4050(4) 0.4391(2) 0.101(2) Uani 1 1 d . . . . .
H59A H 1.019530 -0.419689 0.412656 0.151 Uiso 1 1 calc GR . . . .
H59B H 0.998931 -0.465118 0.452554 0.151 Uiso 1 1 calc GR . . . .
H59C H 1.073750 -0.375901 0.449968 0.151 Uiso 1 1 calc GR . . . .
C60 C 0.9291(3) -0.3356(3) 0.44256(17) 0.0655(14) Uani 1 1 d . . . . .
C61 C 0.9098(4) -0.2656(4) 0.41572(19) 0.0706(16) Uani 1 1 d . . . . .
H61 H 0.947725 -0.263573 0.394344 0.085 Uiso 1 1 calc R . . . .
C62 C 0.8351(4) -0.1973(4) 0.41953(18) 0.0742(15) Uani 1 1 d . . . . .
H62 H 0.823051 -0.148425 0.401080 0.089 Uiso 1 1 calc R . . . .
C63 C 0.7794(4) -0.2012(4) 0.44992(18) 0.0759(15) Uani 1 1 d . . . . .
H63 H 0.729012 -0.154375 0.452772 0.091 Uiso 1 1 calc R . . . .
C64 C 0.7960(5) -0.2727(4) 0.47643(17) 0.0790(16) Uani 1 1 d . . . . .
H64 H 0.756511 -0.276237 0.497345 0.095 Uiso 1 1 calc R . . . .
C65 C 0.8701(4) -0.3388(4) 0.47239(15) 0.0697(14) Uani 1 1 d . . . . .
H65 H 0.880985 -0.388189 0.490709 0.084 Uiso 1 1 calc R . . . .

loop_
_atom_site_aniso_label
_atom_site_aniso_U_11
_atom_site_aniso_U_22
_atom_site_aniso_U_33
_atom_site_aniso_U_23
_atom_site_aniso_U_13
_atom_site_aniso_U_12
Pb1 0.02666(8) 0.03299(8) 0.02844(8) 0.00127(5) 0.00439(6) -0.00119(5)
Sm1 0.02610(9) 0.02461(10) 0.02960(10) 0.00068(7) 0.00230(7) -0.00051(7)
Si1 0.0312(5) 0.0296(5) 0.0320(5) 0.0028(4) -0.0014(4) 0.0002(4)
Si2 0.0249(4) 0.0361(5) 0.0319(5) 0.0008(4) -0.0011(4) 0.0003(4)
O1 0.0458(14) 0.0294(13) 0.0476(16) -0.0025(12) 0.0090(12) -0.0070(11)
C1 0.0267(16) 0.0237(17) 0.0332(19) -0.0018(15) 0.0023(14) 0.0005(13)
C2 0.0231(15) 0.0275(17) 0.0285(18) 0.0006(15) 0.0023(14) 0.0000(14)
C3 0.0260(16) 0.0255(17) 0.0269(18) 0.0008(13) 0.0031(14) -0.0030(13)
C11 0.0261(17) 0.0291(18) 0.033(2) -0.0004(14) 0.0020(15) 0.0035(13)
C16 0.0372(19) 0.036(2) 0.037(2) -0.0037(16) 0.0066(16) -0.0051(16)
C15 0.052(2) 0.043(2) 0.037(2) 0.0046(18) 0.0103(18) -0.0044(19)
C14 0.060(3) 0.049(2) 0.025(2) 0.0031(18) 0.0078(19) 0.005(2)
C13 0.047(2) 0.048(2) 0.035(2) -0.0127(18) 0.0025(18) -0.0056(19)
C12 0.0353(18) 0.036(2) 0.033(2) -0.0026(16) 0.0029(16) -0.0043(16)
C4 0.0278(17) 0.0268(17) 0.0288(19) 0.0033(14) -0.0015(14) -0.0032(14)
C5 0.0309(17) 0.0270(17) 0.0329(19) 0.0062(15) 0.0032(15) 0.0030(14)
C10 0.0351(19) 0.0297(19) 0.052(3) 0.0001(17) 0.0066(18) 0.0018(16)
C9 0.0285(19) 0.048(2) 0.074(3) 0.005(2) 0.010(2) 0.0004(18)
C8 0.038(2) 0.047(2) 0.066(3) 0.006(2) 0.018(2) 0.0120(19)
C7 0.049(2) 0.045(2) 0.046(2) -0.0062(19) 0.0103(19) 0.0119(19)
C6 0.0373(19) 0.036(2) 0.037(2) -0.0034(17) 0.0020(16) 0.0049(16)
C17 0.047(2) 0.047(2) 0.031(2) 0.0065(18) -0.0031(17) 0.0013(19)
C18 0.040(2) 0.043(2) 0.041(2) -0.0011(17) -0.0033(18) -0.0049(17)
C19 0.043(2) 0.034(2) 0.044(2) 0.0048(17) -0.0097(17) 0.0042(17)
C20 0.053(2) 0.043(2) 0.060(3) -0.001(2) 0.001(2) 0.017(2)
C21 0.060(3) 0.049(3) 0.052(3) 0.017(2) -0.005(2) 0.013(2)
C22 0.060(3) 0.034(2) 0.090(4) -0.001(2) -0.017(3) 0.002(2)
C23 0.0291(17) 0.049(2) 0.050(2) -0.0011(19) -0.0018(17) 0.0046(17)
C24 0.0355(19) 0.046(2) 0.043(2) 0.0077(18) -0.0005(17) 0.0014(17)
C25 0.0298(18) 0.053(2) 0.040(2) -0.0024(19) 0.0001(17) -0.0075(17)
C26 0.036(2) 0.078(3) 0.056(3) 0.005(2) -0.014(2) -0.011(2)
C27 0.048(2) 0.065(3) 0.060(3) -0.019(2) 0.003(2) -0.021(2)
C28 0.041(2) 0.055(3) 0.055(3) 0.004(2) -0.0003(19) -0.014(2)
C55 0.044(2) 0.041(2) 0.081(3) 0.004(2) 0.018(2) -0.0072(19)
C56 0.057(3) 0.043(2) 0.059(3) 0.005(2) 0.010(2) -0.010(2)
C57 0.067(3) 0.034(2) 0.083(4) -0.006(2) 0.023(3) -0.004(2)
C58 0.093(4) 0.038(2) 0.067(3) -0.018(2) 0.037(3) -0.013(2)
Li1 0.037(3) 0.032(3) 0.049(4) -0.001(3) 0.007(3) -0.005(3)
Si3 0.0277(5) 0.0334(5) 0.0328(5) 0.0012(4) 0.0010(4) -0.0046(4)
Si4 0.0306(5) 0.0343(5) 0.0313(5) -0.0029(4) 0.0057(4) 0.0001(4)
C29 0.0270(16) 0.0227(16) 0.0337(19) -0.0011(14) 0.0012(14) -0.0005(13)
C30 0.0244(16) 0.0319(18) 0.034(2) -0.0019(15) 0.0010(14) -0.0006(14)
C31 0.0317(17) 0.0335(19) 0.0304(19) -0.0012(15) 0.0013(15) 0.0010(15)
C32 0.0313(17) 0.0259(18) 0.043(2) -0.0021(16) 0.0068(16) -0.0011(14)
C33 0.0280(17) 0.0262(17) 0.044(2) -0.0002(16) 0.0064(16) -0.0003(14)
C34 0.0287(17) 0.0295(18) 0.037(2) -0.0001(16) -0.0002(15) 0.0026(15)
C35 0.0314(17) 0.0266(17) 0.0315(19) 0.0030(15) -0.0005(14) 0.0008(14)
C36 0.0346(17) 0.0328(18) 0.0226(17) -0.0009(15) 0.0010(14) -0.0043(15)
C37 0.039(2) 0.064(3) 0.041(2) 0.003(2) 0.0074(18) -0.010(2)
C38 0.072(3) 0.061(3) 0.056(3) -0.012(2) 0.030(2) -0.008(2)
C39 0.047(2) 0.106(4) 0.042(3) 0.001(3) 0.011(2) -0.024(3)
C40 0.0293(17) 0.039(2) 0.036(2) 0.0009(17) 0.0017(15) -0.0018(15)
C41 0.0289(18) 0.047(2) 0.049(2) 0.0030(19) -0.0007(17) -0.0036(16)
C42 0.040(2) 0.043(2) 0.086(4) 0.016(2) -0.008(2) 0.0011(19)
C43 0.034(2) 0.038(2) 0.082(3) 0.016(2) -0.011(2) -0.0085(17)
C44 0.059(3) 0.048(3) 0.118(5) 0.031(3) -0.021(3) -0.010(2)
C45 0.068(3) 0.039(3) 0.104(5) -0.028(3) -0.001(3) 0.002(2)
C46 0.0386(19) 0.037(2) 0.032(2) -0.0008(16) 0.0025(16) -0.0029(16)
C47 0.052(2) 0.057(3) 0.043(2) 0.008(2) 0.009(2) -0.004(2)
C48 0.044(2) 0.054(3) 0.045(2) 0.012(2) 0.0009(18) -0.0011(19)
C49 0.0351(19) 0.041(2) 0.043(2) -0.0074(18) 0.0125(17) 0.0030(16)
C50 0.0301(18) 0.047(2) 0.053(3) -0.006(2) 0.0053(17) 0.0036(17)
C51 0.041(2) 0.047(2) 0.060(3) 0.003(2) 0.011(2) 0.0108(19)
C52 0.042(2) 0.041(2) 0.039(2) -0.0085(18) 0.0064(17) -0.0046(17)
C53 0.057(3) 0.047(2) 0.052(3) -0.007(2) 0.005(2) -0.010(2)
C54 0.078(3) 0.059(3) 0.051(3) -0.022(2) 0.016(2) -0.022(3)
C59 0.073(4) 0.063(4) 0.165(7) -0.012(4) 0.000(4) 0.005(3)
C60 0.052(3) 0.046(3) 0.096(4) -0.008(3) -0.015(3) -0.006(2)
C61 0.050(3) 0.063(3) 0.099(5) 0.004(3) 0.010(3) -0.017(2)
C62 0.052(3) 0.072(4) 0.098(4) 0.022(3) -0.002(3) -0.006(3)
C63 0.068(3) 0.069(4) 0.090(4) 0.001(3) 0.002(3) 0.007(3)
C64 0.091(4) 0.080(4) 0.065(4) -0.005(3) -0.001(3) 0.000(3)
C65 0.081(3) 0.059(3) 0.066(3) 0.001(3) -0.015(3) -0.005(3)

loop_
_atom_type_symbol
_atom_type_description
_atom_type_scat_dispersion_real
_atom_type_scat_dispersion_imag
_atom_type_scat_source
C C 0.0033 0.0016 'International Tables Vol C Tables 4.2.6.8 and 6.1.1.4'
H H 0.0000 0.0000 'International Tables Vol C Tables 4.2.6.8 and 6.1.1.4'
Li Li -0.0003 0.0001 'International Tables Vol C Tables 4.2.6.8 and 6.1.1.4'
O O 0.0106 0.0060 'International Tables Vol C Tables 4.2.6.8 and 6.1.1.4'
Pb Pb -3.3944 10.1111 'International Tables Vol C Tables 4.2.6.8 and 6.1.1.4'
Si Si 0.0817 0.0704 'International Tables Vol C Tables 4.2.6.8 and 6.1.1.4'
Sm Sm -0.1638 3.4418 'International Tables Vol C Tables 4.2.6.8 and 6.1.1.4'

loop_
_exptl_crystal_face_index_h
_exptl_crystal_face_index_k
_exptl_crystal_face_index_l
_exptl_crystal_face_perp_dist
0 1 0 0.4130
0 -1 0 0.2740
-6 -1 0 0.1680
1 0 0 0.2520
0 0 -1 0.0520
0 0 1 0.0470

loop_
_geom_angle_atom_site_label_1
_geom_angle_atom_site_label_2
_geom_angle_atom_site_label_3
_geom_angle
_geom_angle_site_symmetry_1
_geom_angle_site_symmetry_3
_geom_angle_publ_flag
C1 Pb1 Sm1 56.21(8) . . ?
C1 Pb1 Li1 52.99(15) . . ?
C4 Pb1 Sm1 59.06(8) . . ?
C4 Pb1 C1 75.68(12) . . ?
C4 Pb1 Li1 54.88(16) . . ?
Li1 Pb1 Sm1 89.07(12) . . ?
C1 Sm1 Pb1 44.38(6) . . ?
C1 Sm1 C4 60.59(10) . . ?
C2 Sm1 Pb1 63.60(7) . . ?
C2 Sm1 C1 30.61(10) . . ?
C2 Sm1 C3 31.10(10) . . ?
C2 Sm1 C4 53.08(9) . . ?
C2 Sm1 C29 121.95(9) . . ?
C3 Sm1 Pb1 62.63(7) . . ?
C3 Sm1 C1 53.70(10) . . ?
C3 Sm1 C4 29.21(10) . . ?
C4 Sm1 Pb1 43.65(7) . . ?
C29 Sm1 Pb1 163.91(7) . . ?
C29 Sm1 C1 131.88(9) . . ?
C29 Sm1 C3 130.78(10) . . ?
C29 Sm1 C4 152.42(10) . . ?
C30 Sm1 Pb1 133.23(7) . . ?
C30 Sm1 C1 117.46(10) . . ?
C30 Sm1 C2 126.74(10) . . ?
C30 Sm1 C3 152.21(10) . . ?
C30 Sm1 C4 176.87(10) . . ?
C30 Sm1 C29 30.71(10) . . ?
C30 Sm1 C32 60.33(10) . . ?
C30 Sm1 C36 58.87(10) . . ?
C31 Sm1 Pb1 105.30(7) . . ?
C31 Sm1 C1 110.75(11) . . ?
C31 Sm1 C2 135.98(11) . . ?
C31 Sm1 C3 164.26(11) . . ?
C31 Sm1 C4 145.74(10) . . ?
C31 Sm1 C29 59.68(10) . . ?
C31 Sm1 C30 31.64(10) . . ?
C31 Sm1 C32 31.51(10) . . ?
C31 Sm1 C33 59.65(11) . . ?
C31 Sm1 C36 80.88(10) . . ?
C32 Sm1 Pb1 87.25(7) . . ?
C32 Sm1 C1 114.69(10) . . ?
C32 Sm1 C2 145.16(10) . . ?
C32 Sm1 C3 146.50(10) . . ?
C32 Sm1 C4 117.77(10) . . ?
C32 Sm1 C29 81.59(10) . . ?
C33 Sm1 Pb1 87.03(7) . . ?
C33 Sm1 C1 128.74(10) . . ?
C33 Sm1 C2 148.58(10) . . ?
C33 Sm1 C3 125.90(10) . . ?
C33 Sm1 C4 98.28(10) . . ?
C33 Sm1 C29 89.37(10) . . ?
C33 Sm1 C30 81.07(10) . . ?
C33 Sm1 C32 31.26(11) . . ?
C33 Sm1 C36 81.05(11) . . ?
C34 Sm1 Pb1 103.33(7) . . ?
C34 Sm1 C1 146.84(10) . . ?
C34 Sm1 C2 141.37(11) . . ?
C34 Sm1 C3 110.29(11) . . ?
C34 Sm1 C4 91.54(10) . . ?
C34 Sm1 C29 81.17(10) . . ?
C34 Sm1 C30 89.48(11) . . ?
C34 Sm1 C31 81.52(11) . . ?
C34 Sm1 C32 60.31(11) . . ?
C34 Sm1 C33 31.62(11) . . ?
C34 Sm1 C35 31.57(10) . . ?
C34 Sm1 C36 59.70(10) . . ?
C35 Sm1 Pb1 130.41(7) . . ?
C35 Sm1 C1 159.38(11) . . ?
C35 Sm1 C2 130.99(11) . . ?
C35 Sm1 C3 105.69(11) . . ?
C35 Sm1 C4 101.66(10) . . ?
C35 Sm1 C29 59.49(10) . . ?
C35 Sm1 C30 80.72(11) . . ?
C35 Sm1 C31 89.82(11) . . ?
C35 Sm1 C32 82.04(11) . . ?
C35 Sm1 C33 60.25(11) . . ?
C35 Sm1 C36 31.08(10) . . ?
C36 Sm1 Pb1 161.43(7) . . ?
C36 Sm1 C1 150.15(10) . . ?
C36 Sm1 C2 123.89(10) . . ?
C36 Sm1 C3 113.82(10) . . ?
C36 Sm1 C4 124.12(10) . . ?
C36 Sm1 C29 30.98(10) . . ?
C36 Sm1 C32 89.83(10) . . ?
C1 Si1 C17 107.13(16) . . ?
C1 Si1 C18 114.16(17) . . ?
C1 Si1 C19 115.90(16) . . ?
C17 Si1 C18 106.20(19) . . ?
C17 Si1 C19 105.14(18) . . ?
C18 Si1 C19 107.52(17) . . ?
C4 Si2 C23 107.95(17) . . ?
C4 Si2 C24 114.15(16) . . ?
C4 Si2 C25 114.38(17) . . ?
C23 Si2 C25 104.18(17) . . ?
C24 Si2 C23 106.80(18) . . ?
C24 Si2 C25 108.63(18) . . ?
C55 O1 C58 104.5(3) . . ?
C55 O1 Li1 117.4(3) . . ?
C58 O1 Li1 135.5(3) . . ?
Pb1 C1 Sm1 79.40(9) . . ?
Si1 C1 Pb1 115.51(16) . . ?
Si1 C1 Sm1 121.48(15) . . ?
Si1 C1 Li1 125.0(2) . . ?
C2 C1 Pb1 112.6(2) . . ?
C2 C1 Sm1 70.92(18) . . ?
C2 C1 Si1 131.7(2) . . ?
C2 C1 Li1 66.4(2) . . ?
Li1 C1 Pb1 73.35(18) . . ?
Li1 C1 Sm1 113.5(2) . . ?
C1 C2 Sm1 78.48(19) . . ?
C1 C2 C3 118.8(3) . . ?
C1 C2 C5 122.2(3) . . ?
C1 C2 Li1 76.4(3) . . ?
C3 C2 Sm1 77.16(19) . . ?
C3 C2 C5 118.9(3) . . ?
C3 C2 Li1 71.5(3) . . ?
C5 C2 Sm1 117.7(2) . . ?
C5 C2 Li1 119.6(3) . . ?
Li1 C2 Sm1 122.4(2) . . ?
C2 C3 Sm1 71.74(19) . . ?
C2 C3 C11 118.6(3) . . ?
C2 C3 Li1 69.8(2) . . ?
C11 C3 Sm1 115.5(2) . . ?
C11 C3 Li1 124.7(3) . . ?
C4 C3 Sm1 80.7(2) . . ?
C4 C3 C2 119.7(3) . . ?
C4 C3 C11 121.7(3) . . ?
C4 C3 Li1 78.9(2) . . ?
Li1 C3 Sm1 118.5(2) . . ?
C16 C11 C3 121.5(3) . . ?
C16 C11 C12 117.4(3) . . ?
C12 C11 C3 121.2(3) . . ?
C11 C16 H16 119.2 . . ?
C15 C16 C11 121.6(4) . . ?
C15 C16 H16 119.2 . . ?
C16 C15 H15 119.9 . . ?
C16 C15 C14 120.2(4) . . ?
C14 C15 H15 119.9 . . ?
C15 C14 H14 120.4 . . ?
C15 C14 C13 119.2(4) . . ?
C13 C14 H14 120.4 . . ?
C14 C13 H13 119.8 . . ?
C12 C13 C14 120.3(4) . . ?
C12 C13 H13 119.8 . . ?
C11 C12 H12 119.4 . . ?
C13 C12 C11 121.3(3) . . ?
C13 C12 H12 119.4 . . ?
Pb1 C4 Sm1 77.29(10) . . ?
Pb1 C4 Li1 72.32(19) . . ?
Si2 C4 Pb1 117.76(17) . . ?
Si2 C4 Sm1 122.14(15) . . ?
Si2 C4 Li1 130.2(2) . . ?
C3 C4 Pb1 113.1(2) . . ?
C3 C4 Sm1 70.04(18) . . ?
C3 C4 Si2 129.1(3) . . ?
C3 C4 Li1 65.1(2) . . ?
Li1 C4 Sm1 107.67(19) . . ?
C10 C5 C2 121.9(3) . . ?
C10 C5 C6 117.4(3) . . ?
C6 C5 C2 120.7(3) . . ?
C5 C10 H10 119.3 . . ?
C5 C10 C9 121.5(4) . . ?
C9 C10 H10 119.3 . . ?
C10 C9 H9 120.0 . . ?
C8 C9 C10 120.0(4) . . ?
C8 C9 H9 120.0 . . ?
C9 C8 H8 120.2 . . ?
C9 C8 C7 119.7(4) . . ?
C7 C8 H8 120.2 . . ?
C8 C7 H7 119.9 . . ?
C8 C7 C6 120.2(4) . . ?
C6 C7 H7 119.9 . . ?
C5 C6 H6 119.3 . . ?
C7 C6 C5 121.3(4) . . ?
C7 C6 H6 119.3 . . ?
Si1 C17 H17A 109.5 . . ?
Si1 C17 H17B 109.5 . . ?
Si1 C17 H17C 109.5 . . ?
H17A C17 H17B 109.5 . . ?
H17A C17 H17C 109.5 . . ?
H17B C17 H17C 109.5 . . ?
Si1 C18 H18A 109.5 . . ?
Si1 C18 H18B 109.5 . . ?
Si1 C18 H18C 109.5 . . ?
H18A C18 H18B 109.5 . . ?
H18A C18 H18C 109.5 . . ?
H18B C18 H18C 109.5 . . ?
C20 C19 Si1 112.2(3) . . ?
C20 C19 C22 108.8(4) . . ?
C21 C19 Si1 109.2(3) . . ?
C21 C19 C20 106.9(3) . . ?
C21 C19 C22 109.2(4) . . ?
C22 C19 Si1 110.5(3) . . ?
C19 C20 H20A 109.5 . . ?
C19 C20 H20B 109.5 . . ?
C19 C20 H20C 109.5 . . ?
H20A C20 H20B 109.5 . . ?
H20A C20 H20C 109.5 . . ?
H20B C20 H20C 109.5 . . ?
C19 C21 H21A 109.5 . . ?
C19 C21 H21B 109.5 . . ?
C19 C21 H21C 109.5 . . ?
H21A C21 H21B 109.5 . . ?
H21A C21 H21C 109.5 . . ?
H21B C21 H21C 109.5 . . ?
C19 C22 H22A 109.5 . . ?
C19 C22 H22B 109.5 . . ?
C19 C22 H22C 109.5 . . ?
H22A C22 H22B 109.5 . . ?
H22A C22 H22C 109.5 . . ?
H22B C22 H22C 109.5 . . ?
Si2 C23 H23A 109.5 . . ?
Si2 C23 H23B 109.5 . . ?
Si2 C23 H23C 109.5 . . ?
H23A C23 H23B 109.5 . . ?
H23A C23 H23C 109.5 . . ?
H23B C23 H23C 109.5 . . ?
Si2 C24 H24A 109.5 . . ?
Si2 C24 H24B 109.5 . . ?
Si2 C24 H24C 109.5 . . ?
H24A C24 H24B 109.5 . . ?
H24A C24 H24C 109.5 . . ?
H24B C24 H24C 109.5 . . ?
C26 C25 Si2 108.9(3) . . ?
C26 C25 C27 108.4(4) . . ?
C27 C25 Si2 112.9(3) . . ?
C28 C25 Si2 110.0(3) . . ?
C28 C25 C26 108.2(3) . . ?
C28 C25 C27 108.4(4) . . ?
C25 C26 H26A 109.5 . . ?
C25 C26 H26B 109.5 . . ?
C25 C26 H26C 109.5 . . ?
H26A C26 H26B 109.5 . . ?
H26A C26 H26C 109.5 . . ?
H26B C26 H26C 109.5 . . ?
C25 C27 H27A 109.5 . . ?
C25 C27 H27B 109.5 . . ?
C25 C27 H27C 109.5 . . ?
H27A C27 H27B 109.5 . . ?
H27A C27 H27C 109.5 . . ?
H27B C27 H27C 109.5 . . ?
C25 C28 H28A 109.5 . . ?
C25 C28 H28B 109.5 . . ?
C25 C28 H28C 109.5 . . ?
H28A C28 H28B 109.5 . . ?
H28A C28 H28C 109.5 . . ?
H28B C28 H28C 109.5 . . ?
O1 C55 H55A 110.6 . . ?
O1 C55 H55B 110.6 . . ?
O1 C55 C56 105.5(3) . . ?
H55A C55 H55B 108.8 . . ?
C56 C55 H55A 110.6 . . ?
C56 C55 H55B 110.6 . . ?
C55 C56 H56A 111.1 . . ?
C55 C56 H56B 111.1 . . ?
C55 C56 C57 103.5(3) . . ?
H56A C56 H56B 109.0 . . ?
C57 C56 H56A 111.1 . . ?
C57 C56 H56B 111.1 . . ?
C56 C57 H57A 110.8 . . ?
C56 C57 H57B 110.8 . . ?
H57A C57 H57B 108.9 . . ?
C58 C57 C56 104.8(4) . . ?
C58 C57 H57A 110.8 . . ?
C58 C57 H57B 110.8 . . ?
O1 C58 C57 106.5(3) . . ?
O1 C58 H58A 110.4 . . ?
O1 C58 H58B 110.4 . . ?
C57 C58 H58A 110.4 . . ?
C57 C58 H58B 110.4 . . ?
H58A C58 H58B 108.6 . . ?
O1 Li1 Pb1 137.0(3) . . ?
O1 Li1 C1 148.1(4) . . ?
O1 Li1 C2 143.2(3) . . ?
O1 Li1 C3 137.2(4) . . ?
O1 Li1 C4 136.9(4) . . ?
C1 Li1 Pb1 53.66(15) . . ?
C1 Li1 C4 74.9(2) . . ?
C2 Li1 Pb1 78.8(2) . . ?
C2 Li1 C1 37.26(15) . . ?
C2 Li1 C3 38.76(16) . . ?
C2 Li1 C4 66.0(2) . . ?
C3 Li1 Pb1 78.0(2) . . ?
C3 Li1 C1 67.0(2) . . ?
C3 Li1 C4 35.96(15) . . ?
C4 Li1 Pb1 52.80(15) . . ?
C29 Si3 C40 111.70(15) . . ?
C29 Si3 C43 104.42(16) . . ?
C37 Si3 C29 111.61(16) . . ?
C37 Si3 C40 115.88(18) . . ?
C37 Si3 C43 107.9(2) . . ?
C40 Si3 C43 104.36(18) . . ?
C32 Si4 C46 112.38(16) . . ?
C49 Si4 C32 113.88(17) . . ?
C49 Si4 C46 106.16(17) . . ?
C52 Si4 C32 104.18(16) . . ?
C52 Si4 C46 109.34(18) . . ?
C52 Si4 C49 110.94(17) . . ?
Si3 C29 Sm1 153.47(16) . . ?
C30 C29 Sm1 71.01(18) . . ?
C30 C29 Si3 115.0(2) . . ?
C30 C29 C36 130.7(3) . . ?
C36 C29 Sm1 71.87(18) . . ?
C36 C29 Si3 112.8(2) . . ?
Sm1 C30 H30 132.7 . . ?
C29 C30 Sm1 78.28(19) . . ?
C29 C30 H30 111.3 . . ?
C29 C30 C31 137.4(3) . . ?
C31 C30 Sm1 73.15(19) . . ?
C31 C30 H30 111.3 . . ?
Sm1 C31 H31 132.2 . . ?
C30 C31 Sm1 75.2(2) . . ?
C30 C31 H31 111.6 . . ?
C30 C31 C32 136.9(3) . . ?
C32 C31 Sm1 76.2(2) . . ?
C32 C31 H31 111.6 . . ?
Si4 C32 Sm1 146.32(17) . . ?
C31 C32 Sm1 72.26(19) . . ?
C31 C32 Si4 112.2(3) . . ?
C33 C32 Sm1 72.6(2) . . ?
C33 C32 Si4 116.0(2) . . ?
C33 C32 C31 131.1(3) . . ?
Sm1 C33 H33 135.4 . . ?
C32 C33 Sm1 76.15(19) . . ?
C32 C33 H33 111.7 . . ?
C34 C33 Sm1 73.25(19) . . ?
C34 C33 C32 136.5(3) . . ?
C34 C33 H33 111.7 . . ?
Sm1 C34 H34 133.2 . . ?
C33 C34 Sm1 75.1(2) . . ?
C33 C34 H34 112.4 . . ?
C35 C34 Sm1 74.66(19) . . ?
C35 C34 C33 135.3(3) . . ?
C35 C34 H34 112.4 . . ?
Sm1 C35 H35 132.3 . . ?
C34 C35 Sm1 73.8(2) . . ?
C34 C35 H35 112.2 . . ?
C36 C35 Sm1 76.7(2) . . ?
C36 C35 C34 135.6(3) . . ?
C36 C35 H35 112.2 . . ?
Sm1 C36 H36 135.3 . . ?
C29 C36 Sm1 77.16(19) . . ?
C29 C36 H36 111.8 . . ?
C35 C36 Sm1 72.17(19) . . ?
C35 C36 C29 136.4(3) . . ?
C35 C36 H36 111.8 . . ?
Si3 C37 H37 105.6 . . ?
C38 C37 Si3 116.7(3) . . ?
C38 C37 H37 105.6 . . ?
C38 C37 C39 108.9(4) . . ?
C39 C37 Si3 113.4(3) . . ?
C39 C37 H37 105.6 . . ?
C37 C38 H38A 109.5 . . ?
C37 C38 H38B 109.5 . . ?
C37 C38 H38C 109.5 . . ?
H38A C38 H38B 109.5 . . ?
H38A C38 H38C 109.5 . . ?
H38B C38 H38C 109.5 . . ?
C37 C39 H39A 109.5 . . ?
C37 C39 H39B 109.5 . . ?
C37 C39 H39C 109.5 . . ?
H39A C39 H39B 109.5 . . ?
H39A C39 H39C 109.5 . . ?
H39B C39 H39C 109.5 . . ?
Si3 C40 H40 105.6 . . ?
C41 C40 Si3 114.4(3) . . ?
C41 C40 H40 105.6 . . ?
C42 C40 Si3 115.1(3) . . ?
C42 C40 H40 105.6 . . ?
C42 C40 C41 109.5(3) . . ?
C40 C41 H41A 109.5 . . ?
C40 C41 H41B 109.5 . . ?
C40 C41 H41C 109.5 . . ?
H41A C41 H41B 109.5 . . ?
H41A C41 H41C 109.5 . . ?
H41B C41 H41C 109.5 . . ?
C40 C42 H42A 109.5 . . ?
C40 C42 H42B 109.5 . . ?
C40 C42 H42C 109.5 . . ?
H42A C42 H42B 109.5 . . ?
H42A C42 H42C 109.5 . . ?
H42B C42 H42C 109.5 . . ?
Si3 C43 H43 107.0 . . ?
C44 C43 Si3 114.3(3) . . ?
C44 C43 H43 107.0 . . ?
C44 C43 C45 110.4(4) . . ?
C45 C43 Si3 110.7(3) . . ?
C45 C43 H43 107.0 . . ?
C43 C44 H44A 109.5 . . ?
C43 C44 H44B 109.5 . . ?
C43 C44 H44C 109.5 . . ?
H44A C44 H44B 109.5 . . ?
H44A C44 H44C 109.5 . . ?
H44B C44 H44C 109.5 . . ?
C43 C45 H45A 109.5 . . ?
C43 C45 H45B 109.5 . . ?
C43 C45 H45C 109.5 . . ?
H45A C45 H45B 109.5 . . ?
H45A C45 H45C 109.5 . . ?
H45B C45 H45C 109.5 . . ?
Si4 C46 H46 106.2 . . ?
C47 C46 Si4 114.2(3) . . ?
C47 C46 H46 106.2 . . ?
C48 C46 Si4 115.2(3) . . ?
C48 C46 H46 106.2 . . ?
C48 C46 C47 108.2(3) . . ?
C46 C47 H47A 109.5 . . ?
C46 C47 H47B 109.5 . . ?
C46 C47 H47C 109.5 . . ?
H47A C47 H47B 109.5 . . ?
H47A C47 H47C 109.5 . . ?
H47B C47 H47C 109.5 . . ?
C46 C48 H48A 109.5 . . ?
C46 C48 H48B 109.5 . . ?
C46 C48 H48C 109.5 . . ?
H48A C48 H48B 109.5 . . ?
H48A C48 H48C 109.5 . . ?
H48B C48 H48C 109.5 . . ?
Si4 C49 H49 104.5 . . ?
C50 C49 Si4 113.8(2) . . ?
C50 C49 H49 104.5 . . ?
C51 C49 Si4 117.3(3) . . ?
C51 C49 H49 104.5 . . ?
C51 C49 C50 110.8(3) . . ?
C49 C50 H50A 109.5 . . ?
C49 C50 H50B 109.5 . . ?
C49 C50 H50C 109.5 . . ?
H50A C50 H50B 109.5 . . ?
H50A C50 H50C 109.5 . . ?
H50B C50 H50C 109.5 . . ?
C49 C51 H51A 109.5 . . ?
C49 C51 H51B 109.5 . . ?
C49 C51 H51C 109.5 . . ?
H51A C51 H51B 109.5 . . ?
H51A C51 H51C 109.5 . . ?
H51B C51 H51C 109.5 . . ?
Si4 C52 H52 105.9 . . ?
C53 C52 Si4 114.7(3) . . ?
C53 C52 H52 105.9 . . ?
C54 C52 Si4 113.7(3) . . ?
C54 C52 H52 105.9 . . ?
C54 C52 C53 110.0(4) . . ?
C52 C53 H53A 109.5 . . ?
C52 C53 H53B 109.5 . . ?
C52 C53 H53C 109.5 . . ?
H53A C53 H53B 109.5 . . ?
H53A C53 H53C 109.5 . . ?
H53B C53 H53C 109.5 . . ?
C52 C54 H54A 109.5 . . ?
C52 C54 H54B 109.5 . . ?
C52 C54 H54C 109.5 . . ?
H54A C54 H54B 109.5 . . ?
H54A C54 H54C 109.5 . . ?
H54B C54 H54C 109.5 . . ?
H59A C59 H59B 109.5 . . ?
H59A C59 H59C 109.5 . . ?
H59B C59 H59C 109.5 . . ?
C60 C59 H59A 109.5 . . ?
C60 C59 H59B 109.5 . . ?
C60 C59 H59C 109.5 . . ?
C61 C60 C59 120.2(6) . . ?
C61 C60 C65 118.0(5) . . ?
C65 C60 C59 121.7(6) . . ?
C60 C61 H61 119.6 . . ?
C60 C61 C62 120.7(6) . . ?
C62 C61 H61 119.6 . . ?
C61 C62 H62 120.2 . . ?
C63 C62 C61 119.7(5) . . ?
C63 C62 H62 120.2 . . ?
C62 C63 H63 119.9 . . ?
C62 C63 C64 120.2(5) . . ?
C64 C63 H63 119.9 . . ?
C63 C64 H64 120.3 . . ?
C65 C64 C63 119.4(6) . . ?
C65 C64 H64 120.3 . . ?
C60 C65 H65 119.0 . . ?
C64 C65 C60 121.9(5) . . ?
C64 C65 H65 119.0 . . ?

loop_
_geom_bond_atom_site_label_1
_geom_bond_atom_site_label_2
_geom_bond_distance
_geom_bond_site_symmetry_2
_geom_bond_publ_flag
Pb1 Sm1 3.2646(2) . ?
Pb1 C1 2.323(3) . ?
Pb1 C4 2.310(4) . ?
Pb1 Li1 2.763(6) . ?
Sm1 C1 2.760(3) . ?
Sm1 C2 2.662(3) . ?
Sm1 C3 2.733(3) . ?
Sm1 C4 2.870(3) . ?
Sm1 C29 2.715(3) . ?
Sm1 C30 2.622(3) . ?
Sm1 C31 2.595(4) . ?
Sm1 C32 2.647(3) . ?
Sm1 C33 2.601(3) . ?
Sm1 C34 2.577(3) . ?
Sm1 C35 2.588(3) . ?
Sm1 C36 2.646(3) . ?
Si1 C1 1.868(4) . ?
Si1 C17 1.878(4) . ?
Si1 C18 1.879(4) . ?
Si1 C19 1.918(4) . ?
Si2 C4 1.866(4) . ?
Si2 C23 1.885(4) . ?
Si2 C24 1.875(4) . ?
Si2 C25 1.928(4) . ?
O1 C55 1.427(4) . ?
O1 C58 1.444(5) . ?
O1 Li1 1.867(6) . ?
C1 C2 1.434(5) . ?
C1 Li1 2.303(7) . ?
C2 C3 1.448(5) . ?
C2 C5 1.510(4) . ?
C2 Li1 2.170(7) . ?
C3 C11 1.512(5) . ?
C3 C4 1.419(5) . ?
C3 Li1 2.193(7) . ?
C11 C16 1.389(5) . ?
C11 C12 1.400(5) . ?
C16 H16 0.9500 . ?
C16 C15 1.374(5) . ?
C15 H15 0.9500 . ?
C15 C14 1.384(6) . ?
C14 H14 0.9500 . ?
C14 C13 1.386(6) . ?
C13 H13 0.9500 . ?
C13 C12 1.371(5) . ?
C12 H12 0.9500 . ?
C4 Li1 2.372(7) . ?
C5 C10 1.388(5) . ?
C5 C6 1.395(5) . ?
C10 H10 0.9500 . ?
C10 C9 1.390(5) . ?
C9 H9 0.9500 . ?
C9 C8 1.378(6) . ?
C8 H8 0.9500 . ?
C8 C7 1.378(6) . ?
C7 H7 0.9500 . ?
C7 C6 1.386(5) . ?
C6 H6 0.9500 . ?
C17 H17A 0.9800 . ?
C17 H17B 0.9800 . ?
C17 H17C 0.9800 . ?
C18 H18A 0.9800 . ?
C18 H18B 0.9800 . ?
C18 H18C 0.9800 . ?
C19 C20 1.539(5) . ?
C19 C21 1.536(5) . ?
C19 C22 1.541(6) . ?
C20 H20A 0.9800 . ?
C20 H20B 0.9800 . ?
C20 H20C 0.9800 . ?
C21 H21A 0.9800 . ?
C21 H21B 0.9800 . ?
C21 H21C 0.9800 . ?
C22 H22A 0.9800 . ?
C22 H22B 0.9800 . ?
C22 H22C 0.9800 . ?
C23 H23A 0.9800 . ?
C23 H23B 0.9800 . ?
C23 H23C 0.9800 . ?
C24 H24A 0.9800 . ?
C24 H24B 0.9800 . ?
C24 H24C 0.9800 . ?
C25 C26 1.531(6) . ?
C25 C27 1.535(6) . ?
C25 C28 1.515(6) . ?
C26 H26A 0.9800 . ?
C26 H26B 0.9800 . ?
C26 H26C 0.9800 . ?
C27 H27A 0.9800 . ?
C27 H27B 0.9800 . ?
C27 H27C 0.9800 . ?
C28 H28A 0.9800 . ?
C28 H28B 0.9800 . ?
C28 H28C 0.9800 . ?
C55 H55A 0.9900 . ?
C55 H55B 0.9900 . ?
C55 C56 1.516(6) . ?
C56 H56A 0.9900 . ?
C56 H56B 0.9900 . ?
C56 C57 1.523(6) . ?
C57 H57A 0.9900 . ?
C57 H57B 0.9900 . ?
C57 C58 1.510(6) . ?
C58 H58A 0.9900 . ?
C58 H58B 0.9900 . ?
Si3 C29 1.902(3) . ?
Si3 C37 1.885(4) . ?
Si3 C40 1.902(4) . ?
Si3 C43 1.907(4) . ?
Si4 C32 1.908(4) . ?
Si4 C46 1.911(4) . ?
Si4 C49 1.906(4) . ?
Si4 C52 1.903(4) . ?
C29 C30 1.416(5) . ?
C29 C36 1.433(5) . ?
C30 H30 0.9500 . ?
C30 C31 1.422(4) . ?
C31 H31 0.9500 . ?
C31 C32 1.424(4) . ?
C32 C33 1.414(5) . ?
C33 H33 0.9500 . ?
C33 C34 1.411(5) . ?
C34 H34 0.9500 . ?
C34 C35 1.405(5) . ?
C35 H35 0.9500 . ?
C35 C36 1.404(4) . ?
C36 H36 0.9500 . ?
C37 H37 1.0000 . ?
C37 C38 1.515(6) . ?
C37 C39 1.541(5) . ?
C38 H38A 0.9800 . ?
C38 H38B 0.9800 . ?
C38 H38C 0.9800 . ?
C39 H39A 0.9800 . ?
C39 H39B 0.9800 . ?
C39 H39C 0.9800 . ?
C40 H40 1.0000 . ?
C40 C41 1.534(5) . ?
C40 C42 1.529(5) . ?
C41 H41A 0.9800 . ?
C41 H41B 0.9800 . ?
C41 H41C 0.9800 . ?
C42 H42A 0.9800 . ?
C42 H42B 0.9800 . ?
C42 H42C 0.9800 . ?
C43 H43 1.0000 . ?
C43 C44 1.532(7) . ?
C43 C45 1.536(7) . ?
C44 H44A 0.9800 . ?
C44 H44B 0.9800 . ?
C44 H44C 0.9800 . ?
C45 H45A 0.9800 . ?
C45 H45B 0.9800 . ?
C45 H45C 0.9800 . ?
C46 H46 1.0000 . ?
C46 C47 1.538(5) . ?
C46 C48 1.532(5) . ?
C47 H47A 0.9800 . ?
C47 H47B 0.9800 . ?
C47 H47C 0.9800 . ?
C48 H48A 0.9800 . ?
C48 H48B 0.9800 . ?
C48 H48C 0.9800 . ?
C49 H49 1.0000 . ?
C49 C50 1.544(5) . ?
C49 C51 1.519(6) . ?
C50 H50A 0.9800 . ?
C50 H50B 0.9800 . ?
C50 H50C 0.9800 . ?
C51 H51A 0.9800 . ?
C51 H51B 0.9800 . ?
C51 H51C 0.9800 . ?
C52 H52 1.0000 . ?
C52 C53 1.538(6) . ?
C52 C54 1.536(5) . ?
C53 H53A 0.9800 . ?
C53 H53B 0.9800 . ?
C53 H53C 0.9800 . ?
C54 H54A 0.9800 . ?
C54 H54B 0.9800 . ?
C54 H54C 0.9800 . ?
C59 H59A 0.9800 . ?
C59 H59B 0.9800 . ?
C59 H59C 0.9800 . ?
C59 C60 1.492(7) . ?
C60 C61 1.375(7) . ?
C60 C65 1.376(7) . ?
C61 H61 0.9500 . ?
C61 C62 1.395(7) . ?
C62 H62 0.9500 . ?
C62 C63 1.365(7) . ?
C63 H63 0.9500 . ?
C63 C64 1.376(8) . ?
C64 H64 0.9500 . ?
C64 C65 1.370(8) . ?
C65 H65 0.9500 . ?

loop_
_geom_torsion_atom_site_label_1
_geom_torsion_atom_site_label_2
_geom_torsion_atom_site_label_3
_geom_torsion_atom_site_label_4
_geom_torsion
_geom_torsion_site_symmetry_1
_geom_torsion_site_symmetry_2
_geom_torsion_site_symmetry_3
_geom_torsion_site_symmetry_4
_geom_torsion_publ_flag
Pb1 C1 C2 Sm1 -69.20(15) . . . . ?
Pb1 C1 C2 C3 -1.0(4) . . . . ?
Pb1 C1 C2 C5 175.2(2) . . . . ?
Pb1 C1 C2 Li1 58.6(2) . . . . ?
Sm1 C1 C2 C3 68.2(3) . . . . ?
Sm1 C1 C2 C5 -115.6(3) . . . . ?
Sm1 C1 C2 Li1 127.8(2) . . . . ?
Sm1 C2 C3 C11 -109.6(3) . . . . ?
Sm1 C2 C3 C4 67.5(3) . . . . ?
Sm1 C2 C3 Li1 131.0(2) . . . . ?
Sm1 C2 C5 C10 -29.3(4) . . . . ?
Sm1 C2 C5 C6 152.0(3) . . . . ?
Sm1 C3 C11 C16 -5.5(4) . . . . ?
Sm1 C3 C11 C12 173.1(3) . . . . ?
Sm1 C3 C4 Pb1 65.82(16) . . . . ?
Sm1 C3 C4 Si2 -115.7(3) . . . . ?
Sm1 C3 C4 Li1 121.6(2) . . . . ?
Sm1 C29 C30 C31 48.5(4) . . . . ?
Sm1 C29 C36 C35 -46.1(4) . . . . ?
Sm1 C30 C31 C32 50.1(4) . . . . ?
Sm1 C31 C32 Si4 -144.4(2) . . . . ?
Sm1 C31 C32 C33 45.9(4) . . . . ?
Sm1 C32 C33 C34 46.2(4) . . . . ?
Sm1 C33 C34 C35 48.9(4) . . . . ?
Sm1 C34 C35 C36 50.4(4) . . . . ?
Sm1 C35 C36 C29 47.5(4) . . . . ?
Si1 C1 C2 Sm1 115.6(3) . . . . ?
Si1 C1 C2 C3 -176.2(3) . . . . ?
Si1 C1 C2 C5 0.0(5) . . . . ?
Si1 C1 C2 Li1 -116.6(3) . . . . ?
O1 C55 C56 C57 29.2(5) . . . . ?
C1 C2 C3 Sm1 -68.9(3) . . . . ?
C1 C2 C3 C11 -178.6(3) . . . . ?
C1 C2 C3 C4 -1.5(5) . . . . ?
C1 C2 C3 Li1 62.1(3) . . . . ?
C1 C2 C5 C10 64.3(5) . . . . ?
C1 C2 C5 C6 -114.4(4) . . . . ?
C2 C3 C11 C16 76.7(4) . . . . ?
C2 C3 C11 C12 -104.7(4) . . . . ?
C2 C3 C4 Pb1 3.1(4) . . . . ?
C2 C3 C4 Sm1 -62.7(3) . . . . ?
C2 C3 C4 Si2 -178.5(2) . . . . ?
C2 C3 C4 Li1 58.9(3) . . . . ?
C2 C5 C10 C9 -177.9(4) . . . . ?
C2 C5 C6 C7 177.7(3) . . . . ?
C3 C2 C5 C10 -119.5(4) . . . . ?
C3 C2 C5 C6 61.8(4) . . . . ?
C3 C11 C16 C15 177.0(3) . . . . ?
C3 C11 C12 C13 -176.8(3) . . . . ?
C11 C3 C4 Pb1 -179.9(2) . . . . ?
C11 C3 C4 Sm1 114.3(3) . . . . ?
C11 C3 C4 Si2 -1.4(5) . . . . ?
C11 C3 C4 Li1 -124.1(3) . . . . ?
C11 C16 C15 C14 0.2(6) . . . . ?
C16 C11 C12 C13 1.9(5) . . . . ?
C16 C15 C14 C13 0.9(6) . . . . ?
C15 C14 C13 C12 -0.7(6) . . . . ?
C14 C13 C12 C11 -0.7(6) . . . . ?
C12 C11 C16 C15 -1.6(5) . . . . ?
C4 C3 C11 C16 -100.3(4) . . . . ?
C4 C3 C11 C12 78.2(4) . . . . ?
C5 C2 C3 Sm1 114.8(3) . . . . ?
C5 C2 C3 C11 5.2(4) . . . . ?
C5 C2 C3 C4 -177.7(3) . . . . ?
C5 C2 C3 Li1 -114.2(3) . . . . ?
C5 C10 C9 C8 0.0(7) . . . . ?
C10 C5 C6 C7 -1.0(6) . . . . ?
C10 C9 C8 C7 -0.7(7) . . . . ?
C9 C8 C7 C6 0.5(7) . . . . ?
C8 C7 C6 C5 0.4(6) . . . . ?
C6 C5 C10 C9 0.8(6) . . . . ?
C17 Si1 C1 Pb1 -2.5(2) . . . . ?
C17 Si1 C1 Sm1 -95.54(19) . . . . ?
C17 Si1 C1 C2 172.6(3) . . . . ?
C17 Si1 C1 Li1 84.4(3) . . . . ?
C18 Si1 C1 Pb1 114.79(19) . . . . ?
C18 Si1 C1 Sm1 21.7(2) . . . . ?
C18 Si1 C1 C2 -70.1(4) . . . . ?
C18 Si1 C1 Li1 -158.3(3) . . . . ?
C19 Si1 C1 Pb1 -119.44(18) . . . . ?
C19 Si1 C1 Sm1 147.50(17) . . . . ?
C19 Si1 C1 C2 55.7(4) . . . . ?
C19 Si1 C1 Li1 -32.5(3) . . . . ?
C23 Si2 C4 Pb1 -32.0(2) . . . . ?
C23 Si2 C4 Sm1 60.2(2) . . . . ?
C23 Si2 C4 C3 149.7(3) . . . . ?
C23 Si2 C4 Li1 -121.7(3) . . . . ?
C24 Si2 C4 Pb1 -150.54(18) . . . . ?
C24 Si2 C4 Sm1 -58.4(2) . . . . ?
C24 Si2 C4 C3 31.1(4) . . . . ?
C24 Si2 C4 Li1 119.7(3) . . . . ?
C25 Si2 C4 Pb1 83.5(2) . . . . ?
C25 Si2 C4 Sm1 175.61(16) . . . . ?
C25 Si2 C4 C3 -94.9(3) . . . . ?
C25 Si2 C4 Li1 -6.2(4) . . . . ?
C55 O1 C58 C57 34.8(5) . . . . ?
C55 O1 Li1 Pb1 0.5(6) . . . . ?
C55 O1 Li1 C1 -94.0(7) . . . . ?
C55 O1 Li1 C2 -162.4(6) . . . . ?
C55 O1 Li1 C3 135.7(5) . . . . ?
C55 O1 Li1 C4 81.8(6) . . . . ?
C55 C56 C57 C58 -7.8(5) . . . . ?
C56 C57 C58 O1 -15.8(5) . . . . ?
C58 O1 C55 C56 -39.9(5) . . . . ?
C58 O1 Li1 Pb1 158.7(4) . . . . ?
C58 O1 Li1 C1 64.2(9) . . . . ?
C58 O1 Li1 C2 -4.2(9) . . . . ?
C58 O1 Li1 C3 -66.1(7) . . . . ?
C58 O1 Li1 C4 -120.0(5) . . . . ?
Li1 O1 C55 C56 124.5(4) . . . . ?
Li1 O1 C58 C57 -125.3(5) . . . . ?
Li1 C1 C2 Sm1 -127.8(2) . . . . ?
Li1 C1 C2 C3 -59.5(3) . . . . ?
Li1 C1 C2 C5 116.6(4) . . . . ?
Li1 C2 C3 Sm1 -131.0(2) . . . . ?
Li1 C2 C3 C11 119.3(3) . . . . ?
Li1 C2 C3 C4 -63.5(3) . . . . ?
Li1 C2 C5 C10 156.5(4) . . . . ?
Li1 C2 C5 C6 -22.2(5) . . . . ?
Li1 C3 C11 C16 160.9(3) . . . . ?
Li1 C3 C11 C12 -20.5(5) . . . . ?
Li1 C3 C4 Pb1 -55.8(2) . . . . ?
Li1 C3 C4 Sm1 -121.6(2) . . . . ?
Li1 C3 C4 Si2 122.6(3) . . . . ?
Si3 C29 C30 Sm1 152.1(2) . . . . ?
Si3 C29 C30 C31 -159.4(4) . . . . ?
Si3 C29 C36 Sm1 -152.08(19) . . . . ?
Si3 C29 C36 C35 161.9(4) . . . . ?
Si4 C32 C33 Sm1 144.8(2) . . . . ?
Si4 C32 C33 C34 -169.0(3) . . . . ?
C29 Si3 C37 C38 56.8(4) . . . . ?
C29 Si3 C37 C39 -175.4(3) . . . . ?
C29 C30 C31 Sm1 -50.0(4) . . . . ?
C29 C30 C31 C32 0.0(8) . . . . ?
C30 C29 C36 Sm1 42.9(3) . . . . ?
C30 C29 C36 C35 -3.2(7) . . . . ?
C30 C31 C32 Sm1 -49.8(4) . . . . ?
C30 C31 C32 Si4 165.9(4) . . . . ?
C30 C31 C32 C33 -3.9(7) . . . . ?
C31 C32 C33 Sm1 -45.8(4) . . . . ?
C31 C32 C33 C34 0.5(7) . . . . ?
C32 C33 C34 Sm1 -47.1(4) . . . . ?
C32 C33 C34 C35 1.9(7) . . . . ?
C33 C34 C35 Sm1 -49.1(4) . . . . ?
C33 C34 C35 C36 1.3(7) . . . . ?
C34 C35 C36 Sm1 -49.4(4) . . . . ?
C34 C35 C36 C29 -1.9(7) . . . . ?
C36 C29 C30 Sm1 -43.1(4) . . . . ?
C36 C29 C30 C31 5.4(7) . . . . ?
C40 Si3 C37 C38 -72.6(4) . . . . ?
C40 Si3 C37 C39 55.2(4) . . . . ?
C43 Si3 C37 C38 170.9(3) . . . . ?
C43 Si3 C37 C39 -61.3(4) . . . . ?
C59 C60 C61 C62 -176.9(5) . . . . ?
C59 C60 C65 C64 177.3(5) . . . . ?
C60 C61 C62 C63 -1.2(8) . . . . ?
C61 C60 C65 C64 -2.2(8) . . . . ?
C61 C62 C63 C64 -0.8(9) . . . . ?
C62 C63 C64 C65 1.2(9) . . . . ?
C63 C64 C65 C60 0.3(9) . . . . ?
C65 C60 C61 C62 2.6(8) . . . . ?
